data_7133715
loop_
_publ_author_name
'Liberka, Michal'
'Chorazy, Szymon'

_publ_section_title
;
 Making soluble Dy<sub>2</sub> single-molecule magnets red emissive
 through their functionalization by ruthenium-cyanido luminophores.
;
_journal_issue 80
_journal_name_full 'Chemical communications (Cambridge, England)'
_journal_page_first 11351
_journal_page_last 11354
_journal_paper_doi 10.1039/d4cc04001e
_journal_volume 60
_journal_year 2024
_chemical_formula_moiety '	C102 H82 Dy2 Fe1.20 N22 O10 Ru0.80, 6(C F3 O3 S), 2(C H4 O)'
_chemical_formula_sum 'C110 H90 Dy2 F18 Fe1.2 N22 O30 Ru0.8 S6'
_chemical_formula_weight 3207.27
_space_group_IT_number 2
_space_group_name_Hall '-P 1'
_space_group_name_H-M_alt 'P -1'
_symmetry_cell_setting triclinic
_symmetry_Int_Tables_number 2
_symmetry_space_group_name_Hall '-P 1'
_symmetry_space_group_name_H-M 'P -1'
_atom_sites_solution_hydrogens geom
_audit_conform_dict_location ftp://ftp.iucr.org/pub/cif_core.dic
_audit_conform_dict_name cif_core.dic
_audit_conform_dict_version 2.4.5
_audit_creation_date 2023-03-16T10:20:34-00:00
_audit_creation_method 'WinGX routine CIF_UPDATE'
_audit_update_record
;
2024-08-06 deposited with the CCDC.	2024-09-13 downloaded from the CCDC.
;
_cell_angle_alpha 66.821(3)
_cell_angle_beta 83.203(3)
_cell_angle_gamma 71.337(3)
_cell_formula_units_Z 1
_cell_length_a 12.7322(12)
_cell_length_b 14.8109(13)
_cell_length_c 18.7471(16)
_cell_measurement_reflns_used 34187
_cell_measurement_temperature 100(2)
_cell_measurement_theta_max 25.028
_cell_measurement_theta_min 2.565
_cell_measurement_wavelength 0.71073
_cell_volume 3078.9(5)
_computing_molecular_graphics 'Ortep for Windows (Farrugia, 2012)'
_computing_publication_material 'WinGX publication routines (Farrugia, 2012)'
_computing_structure_refinement 'SHELXL-2018/3 (Sheldrick, 2018)'
_computing_structure_solution 'SHELXT 2014/5 (Sheldrick, 2014)'
_diffrn_ambient_temperature 100(2)
_diffrn_measured_fraction_theta_full 0.998
_diffrn_measured_fraction_theta_max 0.998
_diffrn_measurement_device_type 'D8Quest Eco Photon50'
_diffrn_measurement_method \w
_diffrn_radiation_monochromator graphite
_diffrn_radiation_probe x-ray
_diffrn_radiation_type MoK\a
_diffrn_radiation_wavelength 0.71073
_diffrn_reflns_av_R_equivalents 0.0381
_diffrn_reflns_av_unetI/netI 0.044
_diffrn_reflns_Laue_measured_fraction_full 0.998
_diffrn_reflns_Laue_measured_fraction_max 0.998
_diffrn_reflns_limit_h_max 15
_diffrn_reflns_limit_h_min -15
_diffrn_reflns_limit_k_max 17
_diffrn_reflns_limit_k_min -17
_diffrn_reflns_limit_l_max 22
_diffrn_reflns_limit_l_min -22
_diffrn_reflns_number 34187
_diffrn_reflns_point_group_measured_fraction_full 0.998
_diffrn_reflns_point_group_measured_fraction_max 0.998
_diffrn_reflns_theta_full 25.028
_diffrn_reflns_theta_max 25.028
_diffrn_reflns_theta_min 2.565
_diffrn_standards_decay_% 0
_diffrn_standards_interval_count 0
_diffrn_standards_interval_time 0
_diffrn_standards_number 0
_exptl_absorpt_coefficient_mu 1.648
_exptl_absorpt_correction_T_max 0.7454
_exptl_absorpt_correction_T_min 0.6311
_exptl_absorpt_correction_type multi-scan
_exptl_absorpt_process_details 'TWINABS (Sheldrick, 2009)'
_exptl_crystal_colour red
_exptl_crystal_density_diffrn 1.73
_exptl_crystal_density_method 'not measured'
_exptl_crystal_description block
_exptl_crystal_F_000 1600
_exptl_crystal_size_max 0.11
_exptl_crystal_size_mid 0.08
_exptl_crystal_size_min 0.05
_refine_diff_density_max 1.65
_refine_diff_density_min -2.319
_refine_diff_density_rms 0.133
_refine_ls_extinction_method none
_refine_ls_goodness_of_fit_ref 1.064
_refine_ls_hydrogen_treatment constr
_refine_ls_matrix_type full
_refine_ls_number_constraints 0
_refine_ls_number_parameters 856
_refine_ls_number_reflns 10853
_refine_ls_number_restraints 37
_refine_ls_restrained_S_all 1.093
_refine_ls_R_factor_all 0.0527
_refine_ls_R_factor_gt 0.0454
_refine_ls_shift/su_max 0.001
_refine_ls_shift/su_mean 0
_refine_ls_structure_factor_coef Fsqd
_refine_ls_weighting_details 'w=1/[\s^2^(Fo^2^)+(0.0467P)^2^+18.5724P] where P=(Fo^2^+2Fc^2^)/3'
_refine_ls_weighting_scheme calc
_refine_ls_wR_factor_gt 0.1109
_refine_ls_wR_factor_ref 0.1143
_reflns_Friedel_coverage 0
_reflns_number_gt 9689
_reflns_number_total 10853
_reflns_threshold_expression 'I > 2\s(I)'
_cod_data_source_file d4cc04001e2.cif
_cod_data_source_block shelx
_cod_depositor_comments 'Adding full bibliography for 7133715--7133716.cif.'
_cod_original_formula_sum 'C110 H90 Dy2 F18 Fe1.20 N22 O30 Ru0.80 S6'
_cod_database_code 7133715
_shelx_shelxl_version_number 2018/3

loop_
_symmetry_equiv_pos_as_xyz
'x, y, z'
'-x, -y, -z'

loop_
_atom_site_label
_atom_site_type_symbol
_atom_site_fract_x
_atom_site_fract_y
_atom_site_fract_z
_atom_site_U_iso_or_equiv
_atom_site_adp_type
_atom_site_occupancy
_atom_site_site_symmetry_order
_atom_site_calc_flag
_atom_site_refinement_flags_posn
_atom_site_refinement_flags_adp
_atom_site_refinement_flags_occupancy
_atom_site_disorder_assembly
_atom_site_disorder_group
Dy1 Dy 0.62462(2) 0.53045(2) 0.42243(2) 0.00960(8) Uani 1 1 d . . . A 1
Fe1 Fe 0.79309(6) 0.66485(6) 0.14392(4) 0.02957(17) Uani 0.6 1 d . . P A 1
Ru1 Ru 0.79309(6) 0.66485(6) 0.14392(4) 0.02957(17) Uani 0.4 1 d . . P A 1
S2A S 0.79152(11) -0.12997(10) 0.52847(8) 0.0165(3) Uani 1 1 d . . . B 1
S3A S 0.46561(13) 1.26711(11) 0.18086(9) 0.0228(3) Uani 1 1 d . . . C 1
S1A S 0.98088(12) -0.02793(11) 0.24441(9) 0.0237(3) Uani 1 1 d . . . D 1
O5 O 0.7362(3) 0.5218(3) 0.5111(2) 0.0169(8) Uani 1 1 d . . . A 1
O4 O 0.5585(3) 0.7050(3) 0.3606(2) 0.0156(8) Uani 1 1 d . . . A 1
O2 O 0.7572(3) 0.3817(3) 0.4246(2) 0.0158(8) Uani 1 1 d . . . A 1
O3 O 0.5302(3) 0.5208(3) 0.3329(2) 0.0176(8) Uani 1 1 d . . . A 1
F5A F 0.7229(3) -0.2728(3) 0.6392(2) 0.0326(8) Uani 1 1 d . . . B 1
O1 O 0.5325(3) 0.4074(3) 0.5047(2) 0.0138(8) Uani 1 1 d . . . A 1
O6A O 0.8502(3) -0.0622(3) 0.5299(2) 0.0242(9) Uani 1 1 d . . . B 1
O4A O 0.8492(3) -0.2044(3) 0.4951(2) 0.0237(9) Uani 1 1 d . . . B 1
F4A F 0.8777(3) -0.2621(3) 0.6646(2) 0.0415(10) Uani 1 1 d . . . B 1
O5A O 0.6756(3) -0.0782(3) 0.5046(2) 0.0208(9) Uani 1 1 d . . . B 1
N5 N 0.6320(3) 0.6925(3) 0.1244(2) 0.0138(9) Uani 1 1 d . . . A 1
F6A F 0.7254(3) -0.1480(3) 0.6697(2) 0.0397(10) Uani 1 1 d . . . B 1
N4 N 0.8361(3) 0.5272(3) 0.1387(3) 0.0150(9) Uani 1 1 d . . . A 1
F1A F 1.0998(3) 0.0367(3) 0.3074(3) 0.0460(11) Uani 1 1 d . . . D 1
O7A O 0.4455(3) 1.2074(3) 0.1421(3) 0.0291(10) Uani 1 1 d . . . C 1
N3 N 0.8132(3) 0.7081(3) 0.0286(2) 0.0142(9) Uani 1 1 d . . . A 1
N6 N 0.7415(4) 0.8092(3) 0.1365(2) 0.0132(9) Uani 1 1 d . . . A 1
F2A F 1.1955(3) -0.0636(3) 0.2523(3) 0.0462(11) Uani 1 1 d . . . D 1
N8 N 0.8373(4) 0.1374(3) 0.3596(3) 0.0182(10) Uani 1 1 d . . . A 1
H8 H 0.852613 0.084077 0.347831 0.022 Uiso 1 1 calc R U . A 1
N7 N 0.6014(4) 0.1212(3) 0.5016(3) 0.0185(10) Uani 1 1 d . . . A 1
H7 H 0.616443 0.061024 0.500149 0.022 Uiso 1 1 calc R U . A 1
O8A O 0.5363(4) 1.2073(3) 0.2488(3) 0.0397(12) Uani 1 1 d . . . C 1
N1 N 0.7599(3) 0.5857(3) 0.3193(3) 0.0157(10) Uani 1 1 d . . . A 1
C33 C 0.7160(4) 0.2998(4) 0.3501(3) 0.0160(11) Uani 1 1 d . . . A 1
H33 H 0.651771 0.353199 0.329384 0.019 Uiso 1 1 calc R U . A 1
N2 N 1.0317(4) 0.6432(4) 0.1743(3) 0.0226(11) Uani 1 1 d . . . A 1
C34 C 0.7843(4) 0.3070(4) 0.4011(3) 0.0139(11) Uani 1 1 d . . . A 1
N9 N 0.2247(4) 0.6202(3) 0.2364(3) 0.0181(10) Uani 1 1 d . . . A 1
H9 H 0.160163 0.641123 0.215714 0.022 Uiso 1 1 calc R U . A 1
F3A F 1.1200(4) -0.1263(4) 0.3609(3) 0.0670(15) Uani 1 1 d . . . D 1
C38 C 0.3952(4) 0.4908(4) 0.2760(3) 0.0155(11) Uani 1 1 d . . . A 1
H38 H 0.441149 0.425666 0.280594 0.019 Uiso 1 1 calc R U . A 1
O2A O 0.8962(4) -0.0203(4) 0.3010(3) 0.0426(13) Uani 1 1 d . . . D 1
C1 C 0.7719(4) 0.6152(4) 0.2532(3) 0.0133(11) Uani 1 1 d . . . A 1
N11 N 1.0301(4) 0.4063(4) 0.6258(3) 0.0233(11) Uani 1 1 d . . . A 1
H11 H 1.09193 0.382111 0.650591 0.028 Uiso 1 1 calc R U . A 1
O9A O 0.3721(4) 1.3447(4) 0.1903(3) 0.0428(13) Uani 1 1 d . . . C 1
O3A O 1.0061(4) -0.1205(4) 0.2296(3) 0.0471(14) Uani 1 1 d . . . D 1
F8A F 0.5858(5) 1.3928(4) 0.1443(3) 0.0714(16) Uani 1 1 d . U . C 1
C28 C 0.4841(4) 0.2912(4) 0.4654(3) 0.0160(11) Uani 1 1 d . . . A 1
H28 H 0.420463 0.341533 0.439877 0.019 Uiso 1 1 calc R U . A 1
C44 C 0.5677(4) 0.7953(4) 0.3394(3) 0.0146(11) Uani 1 1 d . . . A 1
C15 C 0.5792(5) 0.6324(4) 0.1188(3) 0.0192(12) Uani 1 1 d . . . A 1
H15 H 0.61911 0.564562 0.126499 0.023 Uiso 1 1 calc R U . A 1
C39 C 0.4329(4) 0.5526(4) 0.3028(3) 0.0152(11) Uani 1 1 d . . . A 1
C19 C 0.5714(4) 0.7917(4) 0.1139(3) 0.0137(11) Uani 1 1 d . . . A 1
C35 C 0.8844(4) 0.2244(4) 0.4270(3) 0.0160(11) Uani 1 1 d . . . A 1
H35 H 0.934054 0.227061 0.458144 0.019 Uiso 1 1 calc R U . A 1
C3 C 0.8077(4) 0.7994(4) -0.0255(3) 0.0194(12) Uani 1 1 d . . . A 1
H3 H 0.799205 0.853808 -0.010072 0.023 Uiso 1 1 calc R U . A 1
C32 C 0.7439(4) 0.2152(4) 0.3315(3) 0.0180(12) Uani 1 1 d . . . A 1
H32 H 0.697735 0.211066 0.298714 0.022 Uiso 1 1 calc R U . A 1
C2 C 0.9433(4) 0.6498(4) 0.1622(3) 0.0137(11) Uani 1 1 d . . . A 1
C14 C 0.8588(5) 0.4354(4) 0.1969(3) 0.0209(12) Uani 1 1 d . . . A 1
H14 H 0.855234 0.432052 0.247646 0.025 Uiso 1 1 calc R U . A 1
C27 C 0.5095(5) 0.1956(4) 0.4651(3) 0.0192(12) Uani 1 1 d . . . A 1
H27 H 0.462974 0.180701 0.439465 0.023 Uiso 1 1 calc R U . A 1
N10 N 0.5771(4) 0.9935(4) 0.2982(3) 0.0247(11) Uani 1 1 d . . . A 1
H10 H 0.579663 1.055052 0.286164 0.03 Uiso 1 1 calc R U . A 1
C49 C 0.8291(4) 0.4850(4) 0.5474(3) 0.0145(11) Uani 1 1 d . . . A 1
C29 C 0.5539(4) 0.3152(4) 0.5042(3) 0.0129(11) Uani 1 1 d . . . A 1
C31 C 0.6699(4) 0.1395(4) 0.5402(3) 0.0168(11) Uani 1 1 d . . . A 1
H31 H 0.732618 0.087067 0.565143 0.02 Uiso 1 1 calc R U . A 1
C37 C 0.2931(5) 0.5260(4) 0.2440(3) 0.0194(12) Uani 1 1 d . . . A 1
H37 H 0.269551 0.484614 0.226809 0.023 Uiso 1 1 calc R U . A 1
C30 C 0.6477(4) 0.2345(4) 0.5430(3) 0.0142(11) Uani 1 1 d . . . A 1
H30 H 0.694721 0.246176 0.570534 0.017 Uiso 1 1 calc R U . A 1
C40 C 0.3574(4) 0.6509(4) 0.2944(3) 0.0171(11) Uani 1 1 d . . . A 1
H40 H 0.377516 0.693835 0.311843 0.02 Uiso 1 1 calc R U . A 1
C41 C 0.2562(5) 0.6823(4) 0.2610(3) 0.0194(12) Uani 1 1 d . . . A 1
H41 H 0.20804 0.747111 0.254993 0.023 Uiso 1 1 calc R U . A 1
C43 C 0.4815(5) 0.8829(4) 0.2962(3) 0.0179(12) Uani 1 1 d . . . A 1
H43 H 0.420036 0.874193 0.280472 0.022 Uiso 1 1 calc R U . A 1
C23 C 0.6306(4) 0.8552(4) 0.1198(3) 0.0144(11) Uani 1 1 d . . . A 1
C26 C 0.7988(5) 0.8665(4) 0.1434(3) 0.0173(11) Uani 1 1 d . . . A 1
H26 H 0.873636 0.835999 0.156513 0.021 Uiso 1 1 calc R U . A 1
C6 C 0.8378(4) 0.6401(5) -0.0732(3) 0.0224(13) Uani 1 1 d . . . A 1
C7 C 0.8300(4) 0.6289(4) 0.0045(3) 0.0166(11) Uani 1 1 d . . . A 1
C13 C 0.8879(5) 0.3434(5) 0.1836(4) 0.0271(14) Uani 1 1 d . . . A 1
H13 H 0.904883 0.280326 0.225204 0.033 Uiso 1 1 calc R U . A 1
C21 C 0.4595(5) 0.9971(4) 0.0923(3) 0.0237(13) Uani 1 1 d . . . A 1
H21 H 0.422107 1.065352 0.085012 0.028 Uiso 1 1 calc R U . A 1
C18 C 0.4572(4) 0.8321(4) 0.0966(3) 0.0171(11) Uani 1 1 d . . . A 1
C24 C 0.6403(5) 1.0167(4) 0.1147(3) 0.0205(12) Uani 1 1 d . . . A 1
H24 H 0.607902 1.085694 0.10726 0.025 Uiso 1 1 calc R U . A 1
C36 C 0.9076(5) 0.1419(4) 0.4063(3) 0.0183(12) Uani 1 1 d . . . A 1
H36 H 0.972345 0.087961 0.424272 0.022 Uiso 1 1 calc R U . A 1
O1A O 0.9724(5) 0.0646(5) 0.1784(3) 0.0645(18) Uani 1 1 d . . . D 1
C4 C 0.8141(5) 0.8185(5) -0.1049(3) 0.0254(13) Uani 1 1 d . . . A 1
H4 H 0.809601 0.884272 -0.141095 0.03 Uiso 1 1 calc R U . A 1
C22 C 0.5760(5) 0.9581(4) 0.1086(3) 0.0203(12) Uani 1 1 d . . . A 1
C48 C 0.8777(5) 0.5481(4) 0.5637(3) 0.0207(12) Uani 1 1 d . . . A 1
H48 H 0.841916 0.618438 0.547895 0.025 Uiso 1 1 calc R U . A 1
C50 C 0.8901(4) 0.3784(4) 0.5731(3) 0.0181(12) Uani 1 1 d . . . A 1
H50 H 0.862385 0.332896 0.563922 0.022 Uiso 1 1 calc R U . A 1
C45 C 0.6603(5) 0.8147(4) 0.3592(3) 0.0197(12) Uani 1 1 d . . . A 1
H45 H 0.719311 0.760071 0.387182 0.024 Uiso 1 1 calc R U . A 1
C42 C 0.4880(5) 0.9796(4) 0.2776(3) 0.0219(13) Uani 1 1 d . . . A 1
H42 H 0.430129 1.036437 0.250412 0.026 Uiso 1 1 calc R U . A 1
C46 C 0.6626(5) 0.9133(5) 0.3372(3) 0.0247(13) Uani 1 1 d . . . A 1
H46 H 0.724321 0.92539 0.349314 0.03 Uiso 1 1 calc R U . A 1
C51 C 0.9887(5) 0.3428(4) 0.6112(3) 0.0230(13) Uani 1 1 d . . . A 1
H51 H 1.027965 0.27318 0.627294 0.028 Uiso 1 1 calc R U . A 1
C25 C 0.7515(5) 0.9706(4) 0.1318(3) 0.0212(12) Uani 1 1 d . . . A 1
H25 H 0.795065 1.008347 0.135579 0.025 Uiso 1 1 calc R U . A 1
C16 C 0.4659(5) 0.6655(5) 0.1017(3) 0.0230(13) Uani 1 1 d . . . A 1
H16 H 0.432006 0.620209 0.098313 0.028 Uiso 1 1 calc R U . A 1
C9 C 0.8759(5) 0.4555(5) -0.0334(4) 0.0294(15) Uani 1 1 d . . . A 1
H9A H 0.891557 0.398452 -0.046808 0.035 Uiso 1 1 calc R U . A 1
F7A F 0.6437(5) 1.2751(5) 0.0968(4) 0.096(2) Uani 1 1 d . U . C 1
C11 C 0.8446(4) 0.5299(4) 0.0651(3) 0.0176(12) Uani 1 1 d . . . A 1
C10 C 0.8699(4) 0.4410(5) 0.0470(4) 0.0220(13) Uani 1 1 d . . . A 1
C17 C 0.4052(5) 0.7650(5) 0.0902(3) 0.0231(13) Uani 1 1 d . . . A 1
H17 H 0.330086 0.788006 0.078066 0.028 Uiso 1 1 calc R U . A 1
C20 C 0.4025(5) 0.9369(5) 0.0872(3) 0.0230(13) Uani 1 1 d . . . A 1
H20 H 0.326618 0.964044 0.077334 0.028 Uiso 1 1 calc R U . A 1
C1A C 1.1051(5) -0.0458(5) 0.2933(4) 0.0259(13) Uani 1 1 d . . . D 1
C5 C 0.8270(5) 0.7395(5) -0.1287(3) 0.0282(14) Uani 1 1 d . . . A 1
H5 H 0.828709 0.751549 -0.181347 0.034 Uiso 1 1 calc R U . A 1
C12 C 0.8914(5) 0.3465(5) 0.1093(4) 0.0284(14) Uani 1 1 d . . . A 1
H12 H 0.908114 0.285862 0.100513 0.034 Uiso 1 1 calc R U . A 1
C47 C 0.9760(5) 0.5075(5) 0.6021(4) 0.0252(13) Uani 1 1 d . . . A 1
H47 H 1.006616 0.550432 0.612324 0.03 Uiso 1 1 calc R U . A 1
C8 C 0.8598(5) 0.5486(5) -0.0897(4) 0.0290(15) Uani 1 1 d . . . A 1
H8A H 0.862853 0.554596 -0.141135 0.035 Uiso 1 1 calc R U . A 1
C2A C 0.7791(5) -0.2073(5) 0.6307(4) 0.0257(13) Uani 1 1 d . . . B 1
F9A F 0.4970(7) 1.4014(4) 0.0483(3) 0.101(2) Uani 1 1 d . U . C 1
C3A C 0.5550(8) 1.3357(7) 0.1145(5) 0.055(2) Uani 1 1 d . U . C 1
C1S C 1.0965(12) -0.1358(11) 0.0307(9) 0.122(5) Uani 1 1 d D U . E 2
H1S1 H 1.097678 -0.202376 0.068807 0.134 Uiso 1 1 calc R U . E 2
H1S2 H 1.145441 -0.143774 -0.010896 0.134 Uiso 1 1 calc R U . E 2
H1S3 H 1.022499 -0.098359 0.010727 0.134 Uiso 1 1 calc R U . E 2
O1S O 1.1325(8) -0.0799(10) 0.0661(6) 0.143(4) Uani 1 1 d D U . E 2
H1S H 1.14464 -0.028856 0.032249 0.157 Uiso 1 1 calc R U . E 2

loop_
_atom_site_aniso_label
_atom_site_aniso_U_11
_atom_site_aniso_U_22
_atom_site_aniso_U_33
_atom_site_aniso_U_23
_atom_site_aniso_U_13
_atom_site_aniso_U_12
Dy1 0.00840(12) 0.00721(12) 0.01407(13) -0.00552(9) 0.00050(9) -0.00171(9)
Fe1 0.0288(4) 0.0300(4) 0.0299(4) -0.0125(3) 0.0001(3) -0.0073(3)
Ru1 0.0288(4) 0.0300(4) 0.0299(4) -0.0125(3) 0.0001(3) -0.0073(3)
S2A 0.0171(7) 0.0100(6) 0.0233(7) -0.0085(5) -0.0010(5) -0.0019(5)
S3A 0.0283(8) 0.0125(7) 0.0273(8) -0.0084(6) -0.0039(6) -0.0030(6)
S1A 0.0193(7) 0.0204(7) 0.0339(8) -0.0144(6) -0.0045(6) -0.0023(6)
O5 0.0133(19) 0.020(2) 0.0177(19) -0.0104(16) -0.0015(15) -0.0004(16)
O4 0.0192(19) 0.0081(18) 0.0184(19) -0.0049(15) 0.0035(15) -0.0037(15)
O2 0.0152(19) 0.0075(17) 0.023(2) -0.0065(15) 0.0028(15) -0.0015(15)
O3 0.0130(19) 0.0172(19) 0.023(2) -0.0109(17) -0.0048(16) 0.0003(16)
F5A 0.039(2) 0.0242(19) 0.036(2) -0.0105(16) 0.0096(17) -0.0157(17)
O1 0.0159(18) 0.0061(17) 0.0209(19) -0.0076(15) 0.0062(15) -0.0042(15)
O6A 0.019(2) 0.016(2) 0.040(3) -0.0123(18) -0.0022(18) -0.0051(17)
O4A 0.024(2) 0.015(2) 0.031(2) -0.0139(18) 0.0042(18) -0.0008(17)
F4A 0.036(2) 0.043(2) 0.031(2) -0.0017(18) -0.0118(17) -0.0046(19)
O5A 0.018(2) 0.0106(19) 0.036(2) -0.0113(17) -0.0065(17) -0.0011(16)
N5 0.009(2) 0.020(2) 0.014(2) -0.0083(19) 0.0019(17) -0.0047(18)
F6A 0.050(2) 0.044(2) 0.033(2) -0.0268(19) 0.0109(18) -0.013(2)
N4 0.011(2) 0.013(2) 0.022(2) -0.0090(19) 0.0030(18) -0.0027(18)
F1A 0.040(2) 0.055(3) 0.074(3) -0.050(2) 0.008(2) -0.024(2)
O7A 0.030(2) 0.020(2) 0.043(3) -0.020(2) -0.004(2) -0.0032(18)
N3 0.009(2) 0.022(2) 0.012(2) -0.0081(19) -0.0002(17) -0.0025(18)
N6 0.015(2) 0.012(2) 0.012(2) -0.0063(18) 0.0013(17) -0.0021(18)
F2A 0.0191(19) 0.049(3) 0.082(3) -0.041(2) 0.006(2) -0.0059(18)
N8 0.017(2) 0.012(2) 0.028(3) -0.012(2) 0.005(2) -0.0049(19)
N7 0.021(2) 0.009(2) 0.031(3) -0.012(2) 0.005(2) -0.0063(19)
O8A 0.048(3) 0.018(2) 0.051(3) 0.001(2) -0.026(2) -0.016(2)
N1 0.009(2) 0.019(2) 0.020(3) -0.009(2) -0.0004(18) -0.0026(18)
C33 0.011(3) 0.014(3) 0.020(3) -0.005(2) 0.005(2) -0.002(2)
N2 0.017(3) 0.027(3) 0.026(3) -0.014(2) -0.003(2) -0.003(2)
C34 0.014(3) 0.010(3) 0.017(3) -0.005(2) 0.008(2) -0.006(2)
N9 0.010(2) 0.022(2) 0.023(2) -0.010(2) -0.0046(18) -0.0010(19)
F3A 0.072(3) 0.060(3) 0.052(3) 0.018(2) -0.037(3) -0.034(3)
C38 0.015(3) 0.014(3) 0.021(3) -0.011(2) 0.000(2) -0.003(2)
O2A 0.025(2) 0.050(3) 0.080(4) -0.051(3) 0.016(2) -0.018(2)
C1 0.012(3) 0.013(3) 0.016(3) -0.008(2) -0.001(2) -0.002(2)
N11 0.014(2) 0.035(3) 0.019(2) -0.010(2) -0.0028(19) -0.005(2)
O9A 0.040(3) 0.038(3) 0.054(3) -0.033(3) -0.012(2) 0.008(2)
O3A 0.025(2) 0.053(3) 0.089(4) -0.057(3) -0.002(3) -0.005(2)
F8A 0.117(4) 0.060(3) 0.076(3) -0.042(3) 0.037(3) -0.069(3)
C28 0.013(3) 0.014(3) 0.024(3) -0.010(2) 0.006(2) -0.005(2)
C44 0.020(3) 0.013(3) 0.012(3) -0.007(2) 0.007(2) -0.007(2)
C15 0.018(3) 0.024(3) 0.016(3) -0.007(2) 0.003(2) -0.008(2)
C39 0.016(3) 0.015(3) 0.014(3) -0.007(2) 0.002(2) -0.003(2)
C19 0.012(3) 0.018(3) 0.008(2) -0.004(2) 0.001(2) -0.002(2)
C35 0.012(3) 0.015(3) 0.022(3) -0.008(2) 0.000(2) -0.003(2)
C3 0.017(3) 0.019(3) 0.017(3) -0.004(2) -0.001(2) -0.003(2)
C32 0.016(3) 0.020(3) 0.022(3) -0.009(2) 0.001(2) -0.008(2)
C2 0.016(3) 0.011(3) 0.012(3) -0.006(2) -0.001(2) 0.000(2)
C14 0.024(3) 0.015(3) 0.024(3) -0.009(2) 0.008(2) -0.006(2)
C27 0.019(3) 0.017(3) 0.029(3) -0.012(2) 0.007(2) -0.012(2)
N10 0.043(3) 0.014(2) 0.023(3) -0.009(2) 0.007(2) -0.015(2)
C49 0.014(3) 0.018(3) 0.012(3) -0.007(2) 0.004(2) -0.004(2)
C29 0.014(3) 0.011(3) 0.014(3) -0.005(2) 0.010(2) -0.008(2)
C31 0.016(3) 0.010(3) 0.019(3) -0.004(2) 0.003(2) 0.000(2)
C37 0.023(3) 0.021(3) 0.021(3) -0.012(2) -0.001(2) -0.008(2)
C30 0.015(3) 0.013(3) 0.016(3) -0.008(2) 0.005(2) -0.005(2)
C40 0.020(3) 0.014(3) 0.020(3) -0.010(2) 0.001(2) -0.004(2)
C41 0.019(3) 0.015(3) 0.023(3) -0.009(2) 0.002(2) -0.002(2)
C43 0.023(3) 0.011(3) 0.018(3) -0.004(2) 0.002(2) -0.005(2)
C23 0.014(3) 0.017(3) 0.009(2) -0.006(2) 0.001(2) 0.000(2)
C26 0.018(3) 0.020(3) 0.016(3) -0.009(2) -0.001(2) -0.006(2)
C6 0.011(3) 0.036(3) 0.023(3) -0.017(3) -0.001(2) -0.004(2)
C7 0.007(2) 0.030(3) 0.016(3) -0.014(2) 0.000(2) -0.003(2)
C13 0.028(3) 0.015(3) 0.035(4) -0.007(3) 0.011(3) -0.009(3)
C21 0.025(3) 0.018(3) 0.017(3) -0.005(2) -0.003(2) 0.007(2)
C18 0.015(3) 0.024(3) 0.007(2) -0.004(2) 0.002(2) -0.002(2)
C24 0.030(3) 0.012(3) 0.016(3) -0.008(2) 0.002(2) 0.000(2)
C36 0.016(3) 0.010(3) 0.023(3) -0.004(2) 0.003(2) -0.001(2)
O1A 0.060(4) 0.055(4) 0.059(4) 0.015(3) -0.031(3) -0.027(3)
C4 0.015(3) 0.034(3) 0.017(3) -0.002(3) 0.001(2) -0.003(3)
C22 0.023(3) 0.026(3) 0.009(3) -0.008(2) 0.000(2) 0.000(2)
C48 0.021(3) 0.019(3) 0.024(3) -0.015(2) 0.002(2) -0.002(2)
C50 0.016(3) 0.013(3) 0.025(3) -0.006(2) 0.002(2) -0.005(2)
C45 0.021(3) 0.018(3) 0.019(3) -0.007(2) 0.001(2) -0.006(2)
C42 0.033(3) 0.014(3) 0.016(3) -0.005(2) 0.003(2) -0.005(3)
C46 0.031(3) 0.030(3) 0.023(3) -0.013(3) 0.005(3) -0.018(3)
C51 0.021(3) 0.017(3) 0.020(3) 0.001(2) -0.005(2) -0.001(2)
C25 0.030(3) 0.016(3) 0.019(3) -0.008(2) 0.001(2) -0.007(2)
C16 0.018(3) 0.035(3) 0.023(3) -0.012(3) 0.004(2) -0.017(3)
C9 0.019(3) 0.044(4) 0.042(4) -0.032(3) 0.008(3) -0.013(3)
F7A 0.098(4) 0.111(4) 0.141(5) -0.094(4) 0.079(4) -0.078(4)
C11 0.009(2) 0.024(3) 0.025(3) -0.016(2) 0.003(2) -0.004(2)
C10 0.010(3) 0.030(3) 0.038(4) -0.025(3) 0.006(2) -0.008(2)
C17 0.011(3) 0.038(4) 0.018(3) -0.010(3) -0.001(2) -0.004(3)
C20 0.014(3) 0.030(3) 0.015(3) -0.007(2) -0.002(2) 0.003(2)
C1A 0.025(3) 0.020(3) 0.032(3) -0.007(3) -0.004(3) -0.009(3)
C5 0.020(3) 0.046(4) 0.014(3) -0.013(3) 0.000(2) -0.001(3)
C12 0.020(3) 0.022(3) 0.051(4) -0.023(3) 0.012(3) -0.010(3)
C47 0.024(3) 0.033(3) 0.029(3) -0.019(3) 0.001(3) -0.013(3)
C8 0.018(3) 0.052(4) 0.030(3) -0.031(3) 0.003(3) -0.010(3)
C2A 0.025(3) 0.029(3) 0.027(3) -0.016(3) 0.002(3) -0.006(3)
F9A 0.209(7) 0.065(3) 0.037(3) -0.006(3) 0.015(4) -0.071(4)
C3A 0.088(6) 0.051(4) 0.055(5) -0.036(4) 0.032(4) -0.049(4)
C1S 0.096(7) 0.123(8) 0.114(8) -0.008(6) 0.019(6) -0.042(6)
O1S 0.093(5) 0.192(7) 0.107(6) -0.052(5) 0.026(5) -0.008(5)

loop_
_atom_type_symbol
_atom_type_description
_atom_type_scat_dispersion_real
_atom_type_scat_dispersion_imag
_atom_type_scat_source
C C 0.0033 0.0016 'International Tables Vol C Tables 4.2.6.8 and 6.1.1.4'
H H 0 0 'International Tables Vol C Tables 4.2.6.8 and 6.1.1.4'
F F 0.0171 0.0103 'International Tables Vol C Tables 4.2.6.8 and 6.1.1.4'
Fe Fe 0.3463 0.8444 'International Tables Vol C Tables 4.2.6.8 and 6.1.1.4'
N N 0.0061 0.0033 'International Tables Vol C Tables 4.2.6.8 and 6.1.1.4'
O O 0.0106 0.006 'International Tables Vol C Tables 4.2.6.8 and 6.1.1.4'
S S 0.1246 0.1234 'International Tables Vol C Tables 4.2.6.8 and 6.1.1.4'
Dy Dy -0.1892 4.4098 'International Tables Vol C Tables 4.2.6.8 and 6.1.1.4'
Ru Ru -1.2594 0.8363 'International Tables Vol C Tables 4.2.6.8 and 6.1.1.4'

loop_
_geom_angle_atom_site_label_1
_geom_angle_atom_site_label_2
_geom_angle_atom_site_label_3
_geom_angle
_geom_angle_site_symmetry_1
_geom_angle_site_symmetry_3
_geom_angle_publ_flag
O3 Dy1 O5 172.51(13) . . ?
O3 Dy1 O4 86.39(13) . . ?
O5 Dy1 O4 99.60(13) . . ?
O3 Dy1 O2 88.90(13) . . ?
O5 Dy1 O2 83.63(13) . . ?
O4 Dy1 O2 146.31(13) . . ?
O3 Dy1 O1 79.72(13) . . ?
O5 Dy1 O1 99.43(13) . . ?
O4 Dy1 O1 130.65(12) . . ?
O2 Dy1 O1 80.89(12) . . ?
O3 Dy1 O1 98.03(13) . 2_666 ?
O5 Dy1 O1 88.12(12) . 2_666 ?
O4 Dy1 O1 72.29(12) . 2_666 ?
O2 Dy1 O1 141.37(12) . 2_666 ?
O1 Dy1 O1 63.33(13) . 2_666 ?
O3 Dy1 N1 88.31(14) . . ?
O5 Dy1 N1 89.24(14) . . ?
O4 Dy1 N1 72.36(13) . . ?
O2 Dy1 N1 74.17(14) . . ?
O1 Dy1 N1 152.50(13) . . ?
O1 Dy1 N1 143.56(13) 2_666 . ?
C1 Fe1 C2 88.5(2) . . ?
C1 Fe1 N4 94.3(2) . . ?
C2 Fe1 N4 91.3(2) . . ?
C1 Fe1 N6 91.6(2) . . ?
C2 Fe1 N6 92.8(2) . . ?
N4 Fe1 N6 172.98(18) . . ?
C1 Fe1 N5 91.5(2) . . ?
C2 Fe1 N5 175.3(2) . . ?
N4 Fe1 N5 93.41(18) . . ?
N6 Fe1 N5 82.50(18) . . ?
C1 Fe1 N3 175.8(2) . . ?
C2 Fe1 N3 93.33(19) . . ?
N4 Fe1 N3 81.95(18) . . ?
N6 Fe1 N3 92.10(18) . . ?
N5 Fe1 N3 86.98(17) . . ?
O4A S2A O6A 116.2(2) . . ?
O4A S2A O5A 114.6(2) . . ?
O6A S2A O5A 113.9(2) . . ?
O4A S2A C2A 104.1(3) . . ?
O6A S2A C2A 103.9(3) . . ?
O5A S2A C2A 101.9(3) . . ?
O9A S3A O7A 115.9(3) . . ?
O9A S3A O8A 114.2(3) . . ?
O7A S3A O8A 114.5(3) . . ?
O9A S3A C3A 105.1(4) . . ?
O7A S3A C3A 103.5(3) . . ?
O8A S3A C3A 101.2(4) . . ?
O1A S1A O2A 114.9(4) . . ?
O1A S1A O3A 116.4(4) . . ?
O2A S1A O3A 113.5(3) . . ?
O1A S1A C1A 103.1(3) . . ?
O2A S1A C1A 103.5(3) . . ?
O3A S1A C1A 103.1(3) . . ?
C49 O5 Dy1 151.6(3) . . ?
C44 O4 Dy1 151.6(3) . . ?
C34 O2 Dy1 146.0(3) . . ?
C39 O3 Dy1 142.3(3) . . ?
C29 O1 Dy1 123.5(3) . . ?
C29 O1 Dy1 119.3(3) . 2_666 ?
Dy1 O1 Dy1 116.67(13) . 2_666 ?
C15 N5 C19 117.4(5) . . ?
C15 N5 Fe1 130.5(4) . . ?
C19 N5 Fe1 112.0(3) . . ?
C14 N4 C11 118.0(5) . . ?
C14 N4 Fe1 128.7(4) . . ?
C11 N4 Fe1 113.4(4) . . ?
C3 N3 C7 117.1(5) . . ?
C3 N3 Fe1 130.5(4) . . ?
C7 N3 Fe1 112.4(4) . . ?
C26 N6 C23 117.3(4) . . ?
C26 N6 Fe1 129.6(4) . . ?
C23 N6 Fe1 113.2(3) . . ?
C32 N8 C36 121.0(5) . . ?
C32 N8 H8 119.5 . . ?
C36 N8 H8 119.5 . . ?
C31 N7 C27 121.2(5) . . ?
C31 N7 H7 119.4 . . ?
C27 N7 H7 119.4 . . ?
C1 N1 Dy1 142.5(4) . . ?
C32 C33 C34 120.4(5) . . ?
C32 C33 H33 119.8 . . ?
C34 C33 H33 119.8 . . ?
O2 C34 C33 122.5(5) . . ?
O2 C34 C35 121.3(5) . . ?
C33 C34 C35 116.2(5) . . ?
C37 N9 C41 120.9(5) . . ?
C37 N9 H9 119.5 . . ?
C41 N9 H9 119.5 . . ?
C37 C38 C39 120.4(5) . . ?
C37 C38 H38 119.8 . . ?
C39 C38 H38 119.8 . . ?
N1 C1 Fe1 179.3(5) . . ?
C51 N11 C47 120.7(5) . . ?
C51 N11 H11 119.6 . . ?
C47 N11 H11 119.6 . . ?
C27 C28 C29 120.3(5) . . ?
C27 C28 H28 119.8 . . ?
C29 C28 H28 119.8 . . ?
O4 C44 C45 123.2(5) . . ?
O4 C44 C43 120.4(5) . . ?
C45 C44 C43 116.4(5) . . ?
N5 C15 C16 123.2(5) . . ?
N5 C15 H15 118.4 . . ?
C16 C15 H15 118.4 . . ?
O3 C39 C38 121.3(5) . . ?
O3 C39 C40 122.3(5) . . ?
C38 C39 C40 116.4(5) . . ?
N5 C19 C18 123.6(5) . . ?
N5 C19 C23 116.3(4) . . ?
C18 C19 C23 120.1(5) . . ?
C36 C35 C34 120.4(5) . . ?
C36 C35 H35 119.8 . . ?
C34 C35 H35 119.8 . . ?
N3 C3 C4 123.3(6) . . ?
N3 C3 H3 118.3 . . ?
C4 C3 H3 118.3 . . ?
N8 C32 C33 121.1(5) . . ?
N8 C32 H32 119.5 . . ?
C33 C32 H32 119.5 . . ?
N2 C2 Fe1 177.7(5) . . ?
N4 C14 C13 121.9(5) . . ?
N4 C14 H14 119.1 . . ?
C13 C14 H14 119.1 . . ?
N7 C27 C28 121.0(5) . . ?
N7 C27 H27 119.5 . . ?
C28 C27 H27 119.5 . . ?
C42 N10 C46 121.5(5) . . ?
C42 N10 H10 119.2 . . ?
C46 N10 H10 119.2 . . ?
O5 C49 C48 121.8(5) . . ?
O5 C49 C50 122.3(5) . . ?
C48 C49 C50 115.9(5) . . ?
O1 C29 C30 121.4(5) . . ?
O1 C29 C28 121.9(5) . . ?
C30 C29 C28 116.7(5) . . ?
N7 C31 C30 120.3(5) . . ?
N7 C31 H31 119.8 . . ?
C30 C31 H31 119.8 . . ?
N9 C37 C38 121.2(5) . . ?
N9 C37 H37 119.4 . . ?
C38 C37 H37 119.4 . . ?
C31 C30 C29 120.4(5) . . ?
C31 C30 H30 119.8 . . ?
C29 C30 H30 119.8 . . ?
C41 C40 C39 120.4(5) . . ?
C41 C40 H40 119.8 . . ?
C39 C40 H40 119.8 . . ?
N9 C41 C40 120.7(5) . . ?
N9 C41 H41 119.6 . . ?
C40 C41 H41 119.6 . . ?
C42 C43 C44 120.6(5) . . ?
C42 C43 H43 119.7 . . ?
C44 C43 H43 119.7 . . ?
N6 C23 C22 123.7(5) . . ?
N6 C23 C19 115.9(5) . . ?
C22 C23 C19 120.4(5) . . ?
N6 C26 C25 123.0(5) . . ?
N6 C26 H26 118.5 . . ?
C25 C26 H26 118.5 . . ?
C7 C6 C5 116.9(5) . . ?
C7 C6 C8 117.6(6) . . ?
C5 C6 C8 125.5(6) . . ?
N3 C7 C6 123.9(5) . . ?
N3 C7 C11 115.2(5) . . ?
C6 C7 C11 120.9(5) . . ?
C12 C13 C14 120.1(6) . . ?
C12 C13 H13 120 . . ?
C14 C13 H13 120 . . ?
C20 C21 C22 121.4(5) . . ?
C20 C21 H21 119.3 . . ?
C22 C21 H21 119.3 . . ?
C17 C18 C19 116.6(5) . . ?
C17 C18 C20 124.9(5) . . ?
C19 C18 C20 118.5(5) . . ?
C25 C24 C22 119.2(5) . . ?
C25 C24 H24 120.4 . . ?
C22 C24 H24 120.4 . . ?
N8 C36 C35 120.7(5) . . ?
N8 C36 H36 119.6 . . ?
C35 C36 H36 119.6 . . ?
C5 C4 C3 119.2(6) . . ?
C5 C4 H4 120.4 . . ?
C3 C4 H4 120.4 . . ?
C23 C22 C24 117.2(5) . . ?
C23 C22 C21 118.5(5) . . ?
C24 C22 C21 124.3(5) . . ?
C47 C48 C49 120.7(5) . . ?
C47 C48 H48 119.6 . . ?
C49 C48 H48 119.6 . . ?
C51 C50 C49 120.3(5) . . ?
C51 C50 H50 119.9 . . ?
C49 C50 H50 119.9 . . ?
C46 C45 C44 120.0(5) . . ?
C46 C45 H45 120 . . ?
C44 C45 H45 120 . . ?
N10 C42 C43 120.5(5) . . ?
N10 C42 H42 119.8 . . ?
C43 C42 H42 119.8 . . ?
N10 C46 C45 121.0(5) . . ?
N10 C46 H46 119.5 . . ?
C45 C46 H46 119.5 . . ?
N11 C51 C50 121.1(5) . . ?
N11 C51 H51 119.4 . . ?
C50 C51 H51 119.4 . . ?
C24 C25 C26 119.7(5) . . ?
C24 C25 H25 120.2 . . ?
C26 C25 H25 120.2 . . ?
C17 C16 C15 119.5(5) . . ?
C17 C16 H16 120.3 . . ?
C15 C16 H16 120.3 . . ?
C8 C9 C10 122.0(6) . . ?
C8 C9 H9A 119 . . ?
C10 C9 H9A 119 . . ?
N4 C11 C10 123.5(5) . . ?
N4 C11 C7 116.3(5) . . ?
C10 C11 C7 120.2(5) . . ?
C12 C10 C11 116.8(5) . . ?
C12 C10 C9 125.8(6) . . ?
C11 C10 C9 117.4(6) . . ?
C16 C17 C18 119.6(5) . . ?
C16 C17 H17 120.2 . . ?
C18 C17 H17 120.2 . . ?
C21 C20 C18 121.1(5) . . ?
C21 C20 H20 119.5 . . ?
C18 C20 H20 119.5 . . ?
F2A C1A F1A 106.6(5) . . ?
F2A C1A F3A 106.9(5) . . ?
F1A C1A F3A 108.1(5) . . ?
F2A C1A S1A 112.6(4) . . ?
F1A C1A S1A 111.7(4) . . ?
F3A C1A S1A 110.6(4) . . ?
C4 C5 C6 119.6(5) . . ?
C4 C5 H5 120.2 . . ?
C6 C5 H5 120.2 . . ?
C13 C12 C10 119.7(5) . . ?
C13 C12 H12 120.1 . . ?
C10 C12 H12 120.1 . . ?
N11 C47 C48 121.3(5) . . ?
N11 C47 H47 119.4 . . ?
C48 C47 H47 119.4 . . ?
C9 C8 C6 122.0(6) . . ?
C9 C8 H8A 119 . . ?
C6 C8 H8A 119 . . ?
F4A C2A F5A 107.7(5) . . ?
F4A C2A F6A 107.4(5) . . ?
F5A C2A F6A 107.5(5) . . ?
F4A C2A S2A 111.9(4) . . ?
F5A C2A S2A 111.0(4) . . ?
F6A C2A S2A 111.1(4) . . ?
F7A C3A F8A 108.5(8) . . ?
F7A C3A F9A 108.5(7) . . ?
F8A C3A F9A 107.2(7) . . ?
F7A C3A S3A 113.1(6) . . ?
F8A C3A S3A 110.9(5) . . ?
F9A C3A S3A 108.4(7) . . ?
O1S C1S H1S1 109.5 . . ?
O1S C1S H1S2 109.5 . . ?
H1S1 C1S H1S2 109.5 . . ?
O1S C1S H1S3 109.5 . . ?
H1S1 C1S H1S3 109.5 . . ?
H1S2 C1S H1S3 109.5 . . ?
C1S O1S H1S 109.5 . . ?

loop_
_geom_bond_atom_site_label_1
_geom_bond_atom_site_label_2
_geom_bond_distance
_geom_bond_site_symmetry_2
_geom_bond_publ_flag
Dy1 O3 2.249(4) . ?
Dy1 O5 2.251(4) . ?
Dy1 O4 2.284(3) . ?
Dy1 O2 2.296(3) . ?
Dy1 O1 2.409(3) . ?
Dy1 O1 2.425(3) 2_666 ?
Dy1 N1 2.499(4) . ?
Fe1 C1 1.902(5) . ?
Fe1 C2 1.910(5) . ?
Fe1 N4 1.973(4) . ?
Fe1 N6 1.977(4) . ?
Fe1 N5 2.007(4) . ?
Fe1 N3 2.008(4) . ?
S2A O4A 1.436(4) . ?
S2A O6A 1.440(4) . ?
S2A O5A 1.459(4) . ?
S2A C2A 1.824(6) . ?
S3A O9A 1.416(5) . ?
S3A O7A 1.438(4) . ?
S3A O8A 1.446(5) . ?
S3A C3A 1.812(8) . ?
S1A O1A 1.422(5) . ?
S1A O2A 1.431(5) . ?
S1A O3A 1.435(5) . ?
S1A C1A 1.815(6) . ?
O5 C49 1.283(6) . ?
O4 C44 1.276(6) . ?
O2 C34 1.279(6) . ?
O3 C39 1.287(6) . ?
F5A C2A 1.332(7) . ?
O1 C29 1.307(6) . ?
F4A C2A 1.330(7) . ?
N5 C15 1.316(7) . ?
N5 C19 1.369(7) . ?
F6A C2A 1.334(7) . ?
N4 C14 1.333(7) . ?
N4 C11 1.357(7) . ?
F1A C1A 1.330(7) . ?
N3 C3 1.318(7) . ?
N3 C7 1.365(7) . ?
N6 C26 1.333(7) . ?
N6 C23 1.370(7) . ?
F2A C1A 1.319(7) . ?
N8 C32 1.347(7) . ?
N8 C36 1.356(7) . ?
N8 H8 0.86 . ?
N7 C31 1.347(7) . ?
N7 C27 1.350(7) . ?
N7 H7 0.86 . ?
N1 C1 1.150(7) . ?
C33 C32 1.359(8) . ?
C33 C34 1.421(8) . ?
C33 H33 0.93 . ?
N2 C2 1.140(7) . ?
C34 C35 1.428(7) . ?
N9 C37 1.350(7) . ?
N9 C41 1.353(7) . ?
N9 H9 0.86 . ?
F3A C1A 1.337(7) . ?
C38 C37 1.353(8) . ?
C38 C39 1.422(7) . ?
C38 H38 0.93 . ?
N11 C51 1.339(8) . ?
N11 C47 1.343(8) . ?
N11 H11 0.86 . ?
F8A C3A 1.348(9) . ?
C28 C27 1.350(7) . ?
C28 C29 1.417(7) . ?
C28 H28 0.93 . ?
C44 C45 1.419(8) . ?
C44 C43 1.420(7) . ?
C15 C16 1.399(8) . ?
C15 H15 0.93 . ?
C39 C40 1.423(7) . ?
C19 C18 1.407(7) . ?
C19 C23 1.422(8) . ?
C35 C36 1.358(7) . ?
C35 H35 0.93 . ?
C3 C4 1.400(8) . ?
C3 H3 0.93 . ?
C32 H32 0.93 . ?
C14 C13 1.407(8) . ?
C14 H14 0.93 . ?
C27 H27 0.93 . ?
N10 C42 1.339(8) . ?
N10 C46 1.345(8) . ?
N10 H10 0.86 . ?
C49 C48 1.412(8) . ?
C49 C50 1.426(7) . ?
C29 C30 1.411(7) . ?
C31 C30 1.365(7) . ?
C31 H31 0.93 . ?
C37 H37 0.93 . ?
C30 H30 0.93 . ?
C40 C41 1.360(8) . ?
C40 H40 0.93 . ?
C41 H41 0.93 . ?
C43 C42 1.363(8) . ?
C43 H43 0.93 . ?
C23 C22 1.399(8) . ?
C26 C25 1.400(8) . ?
C26 H26 0.93 . ?
C6 C7 1.394(8) . ?
C6 C5 1.404(9) . ?
C6 C8 1.441(9) . ?
C7 C11 1.428(8) . ?
C13 C12 1.371(9) . ?
C13 H13 0.93 . ?
C21 C20 1.352(9) . ?
C21 C22 1.431(8) . ?
C21 H21 0.93 . ?
C18 C17 1.405(8) . ?
C18 C20 1.431(8) . ?
C24 C25 1.374(8) . ?
C24 C22 1.412(8) . ?
C24 H24 0.93 . ?
C36 H36 0.93 . ?
C4 C5 1.366(9) . ?
C4 H4 0.93 . ?
C48 C47 1.356(8) . ?
C48 H48 0.93 . ?
C50 C51 1.363(8) . ?
C50 H50 0.93 . ?
C45 C46 1.362(8) . ?
C45 H45 0.93 . ?
C42 H42 0.93 . ?
C46 H46 0.93 . ?
C51 H51 0.93 . ?
C25 H25 0.93 . ?
C16 C17 1.369(9) . ?
C16 H16 0.93 . ?
C9 C8 1.334(10) . ?
C9 C10 1.432(9) . ?
C9 H9A 0.93 . ?
F7A C3A 1.299(10) . ?
C11 C10 1.418(8) . ?
C10 C12 1.393(9) . ?
C17 H17 0.93 . ?
C20 H20 0.93 . ?
C5 H5 0.93 . ?
C12 H12 0.93 . ?
C47 H47 0.93 . ?
C8 H8A 0.93 . ?
F9A C3A 1.356(11) . ?
C1S O1S 1.443(13) . ?
C1S H1S1 0.96 . ?
C1S H1S2 0.96 . ?
C1S H1S3 0.96 . ?
O1S H1S 0.82 . ?
